data_1535396
loop_
_publ_author_name
'Mishra, R.'
'Hoffmann, R.D.'
'Poettgen, R.'

_publ_section_title
;
 Two- and three-dimensional (Ir Si) networks in the silicides Sm3 Ir2 Si2,
 Ho Ir Si and Yb Ir Si
;
_journal_name_full 'Zeitschrift fuer Anorganische und Allgemeine Chemie'
_journal_page_first 1787
_journal_page_last 1792
_journal_volume 627
_journal_year 2001
_chemical_formula_sum 'Ir2 Si2 Sm3'
_chemical_name_systematic 'Sm3 Ir2 Si2'
_space_group_IT_number 63
_symmetry_space_group_name_Hall '-C 2c 2'
_symmetry_space_group_name_H-M 'C m c m'
_cell_angle_alpha 90
_cell_angle_beta 90
_cell_angle_gamma 90
_cell_formula_units_Z 4
_cell_length_a 4.0969
_cell_length_b 10.5932
_cell_length_c 13.2753
_cell_volume 576.138
_citation_journal_id_ASTM ZAACAB
_cod_data_source_file Mishra_ZAACAB_2001_123.cif
_cod_data_source_block Ir2Si2Sm3
_cod_original_cell_volume 576.1385
_cod_database_code 1535396

loop_
_symmetry_equiv_pos_as_xyz
x,y,z
-x,-y,z+1/2
x,-y,-z
-x,y,-z+1/2
-x,-y,-z
x,y,-z-1/2
-x,y,z
x,-y,z-1/2
x+1/2,y+1/2,z
-x+1/2,-y+1/2,z+1/2
x+1/2,-y+1/2,-z
-x+1/2,y+1/2,-z+1/2
-x+1/2,-y+1/2,-z
x+1/2,y+1/2,-z-1/2
-x+1/2,y+1/2,z
x+1/2,-y+1/2,z-1/2

loop_
_atom_site_label
_atom_site_type_symbol
_atom_site_fract_x
_atom_site_fract_y
_atom_site_fract_z
_atom_site_occupancy
_atom_site_U_iso_or_equiv
Ir2 Ir 0 0.81472 0.25 1 0.0
Sm2 Sm 0 0.5176 0.25 1 0.0
Si1 Si 0 0.9393 0.0888 1 0.0
Ir1 Ir 0 0.5 0 1 0.0
Sm1 Sm 0 0.22592 0.10393 1 0.0
